data_2002641
loop_
_publ_author_name
'Rabbow, Ch'
'Mueller-Buschbaum, Hk'

_publ_section_title
;
Zur Kristallstruktur von Erdalkalimetall-Lanthanoid-Oxozinkaten: (I)Ba2
Tm2 Zn8 O13,(II)Ba2 Y2 Zn8 O13,(III)Ba Er2 Zn O5 und (IV)Ba5 Er8 Zn4
O21
;
_journal_name_full 'Journal of Alloys Compd.'
_journal_page_first 163
_journal_page_last 167
_journal_paper_doi 10.1016/0925-8388(94)90029-9
_journal_volume 206
_journal_year 1994
_chemical_formula_structural 'Ba Er2 (Zn O5)'
_chemical_formula_sum 'Ba Er2 O5 Zn'
_chemical_name_systematic 'Barium dierbium zincate'
_space_group_IT_number 62
_symmetry_cell_setting orthorhombic
_symmetry_Int_Tables_number 62
_symmetry_space_group_name_Hall '-P 2c 2ab'
_symmetry_space_group_name_H-M 'P b n m'
_cell_angle_alpha 90
_cell_angle_beta 90
_cell_angle_gamma 90
_cell_formula_units_Z 4
_cell_length_a 7.032(2)
_cell_length_b 12.262(1)
_cell_length_c 5.681(1)
_cell_volume 489.9
_refine_ls_R_factor_all 0.047
_cod_database_code 2002641

loop_
_symmetry_equiv_pos_as_xyz
x,y,z
1/2-x,1/2+y,1/2-z
-x,-y,1/2+z
1/2+x,1/2-y,-z
-x,-y,-z
1/2+x,1/2-y,1/2+z
x,y,1/2-z
1/2-x,1/2+y,z

loop_
_atom_site_label
_atom_site_type_symbol
_atom_site_symmetry_multiplicity
_atom_site_Wyckoff_symbol
_atom_site_fract_x
_atom_site_fract_y
_atom_site_fract_z
_atom_site_occupancy
_atom_site_attached_hydrogens
_atom_site_calc_flag
Er1 Er3+ 4 c 0.1207(1) 0.2922(1) 0.25 1. 0 d
Er2 Er3+ 4 c 0.3983(1) 0.0743(1) 0.25 1. 0 d
Ba1 Ba2+ 4 c 0.9233(1) 0.8998(1) 0.25 1. 0 d
Zn1 Zn2+ 4 c 0.6902(1) 0.6502(1) 0.25 1. 0 d
O1 O2- 8 d 0.1672(2) 0.4349(1) 0.9955(3) 1. 0 d
O2 O2- 8 d 0.3589(2) 0.2241(5) 0.5015(3) 1. 0 d
O3 O2- 4 c 0.0712(3) 0.1026(2) 0.25 1. 0 d

loop_
_atom_type_symbol
_atom_type_oxidation_number
Er3+ 3.000
Ba2+ 2.000
Zn2+ 2.000
O2- -2.000
